data_4021615
loop_
_publ_author_name
'Stephen Hanessian'
'C\'ecile Gauchet'
'Guillaume Charron'
'Julien Marin'
'Philippe Nakache'

_publ_section_title
;
 Design and Synthesis of Diversely Substituted Azacyclic Inhibitors
 of Endothelin Converting Enzyme
;
_journal_name_full 'Journal of Organic Chemistry'
_journal_page_first 2760
_journal_page_last 2778
_journal_paper_doi 10.1021/jo052649y
_journal_volume 71
_journal_year 2006
_chemical_compound_source 'synthesized by the authors, see text'
_chemical_formula_moiety 'C16 H28 N O7 P'
_chemical_formula_sum 'C16 H28 N O7 P'
_chemical_formula_weight 377.364
_chemical_name_systematic
; 
 ? 
;
_space_group_IT_number 19
_symmetry_cell_setting orthorhombic
_symmetry_space_group_name_Hall 'P 2ac 2ab'
_symmetry_space_group_name_H-M 'P 21 21 21'
_atom_sites_solution_hydrogens geom
_atom_sites_solution_primary direct
_atom_sites_solution_secondary difmap
_audit_creation_method 'SHELXL96 (Sheldrick, 1996)'
_cell_angle_alpha 90.00
_cell_angle_beta 90.00
_cell_angle_gamma 90.00
_cell_formula_units_Z 4
_cell_length_a 8.72760(10)
_cell_length_b 10.65140(10)
_cell_length_c 21.8479(2)
_cell_measurement_reflns_used 10287
_cell_measurement_temperature 293(2)
_cell_measurement_theta_max 72.55
_cell_measurement_theta_min 4.05
_cell_volume 2031.01(4)
_computing_cell_refinement 'SAINT (Bruker, 1999)'
_computing_data_collection 'SMART (Bruker, 1999)'
_computing_data_reduction 'SAINT (Bruker, 1999)'
_computing_molecular_graphics 'SHELXTL (Bruker, 1997)'
_computing_publication_material 'SHELXL96 (Sheldrick, 1996)'
_computing_structure_refinement 'SHELXL96 (Sheldrick, 1996)'
_computing_structure_solution 'SHELXS97 (Sheldrick, 1997)'
_diffrn_ambient_temperature 293(2)
_diffrn_detector_area_resol_mean 5.5
_diffrn_measured_fraction_theta_full 0.977
_diffrn_measured_fraction_theta_max 0.977
_diffrn_measurement_device_type 'Bruker AXS SMART 2K/Platform'
_diffrn_measurement_method '\w scan'
_diffrn_radiation_monochromator graphite
_diffrn_radiation_source 'normal-focus xray tube'
_diffrn_radiation_type 'Cu K\a'
_diffrn_radiation_wavelength 1.54184
_diffrn_reflns_av_R_equivalents 0.0316
_diffrn_reflns_av_sigmaI/netI 0.0232
_diffrn_reflns_limit_h_max 10
_diffrn_reflns_limit_h_min -10
_diffrn_reflns_limit_k_max 12
_diffrn_reflns_limit_k_min -10
_diffrn_reflns_limit_l_max 27
_diffrn_reflns_limit_l_min -26
_diffrn_reflns_number 12093
_diffrn_reflns_theta_full 72.55
_diffrn_reflns_theta_max 72.66
_diffrn_reflns_theta_min 4.05
_diffrn_standards_decay_% 0.1
_diffrn_standards_number 58
_exptl_absorpt_coefficient_mu 1.504
_exptl_absorpt_correction_T_max 0.7170
_exptl_absorpt_correction_T_min 0.4370
_exptl_absorpt_correction_type multi-scan
_exptl_absorpt_process_details 'SADABS (Sheldrick, 1996)'
_exptl_crystal_colour colourless
_exptl_crystal_density_diffrn 1.2341
_exptl_crystal_density_meas ?
_exptl_crystal_density_method .
_exptl_crystal_description block
_exptl_crystal_F_000 808.0
_exptl_crystal_size_max 0.39
_exptl_crystal_size_mid 0.37
_exptl_crystal_size_min 0.32
_refine_diff_density_max 0.260
_refine_diff_density_min -0.246
_refine_diff_density_rms 0.046
_refine_ls_abs_structure_details 'Flack (1983)'
_refine_ls_abs_structure_Flack 0.02(2)
_refine_ls_extinction_coef 0.0011(3)
_refine_ls_extinction_expression Fc^*^=kFc[1+0.001xFc^2^\l^3^/sin(2\q)]^-1/4^
_refine_ls_extinction_method 'SHELXL96 (Sheldrick, 1996)'
_refine_ls_goodness_of_fit_all 1.016
_refine_ls_goodness_of_fit_ref 1.038
_refine_ls_hydrogen_treatment constr
_refine_ls_matrix_type full
_refine_ls_number_parameters 233
_refine_ls_number_reflns 3886
_refine_ls_number_restraints 0
_refine_ls_restrained_S_all 1.016
_refine_ls_restrained_S_obs 1.038
_refine_ls_R_factor_all 0.0481
_refine_ls_R_factor_gt 0.0460
_refine_ls_shift/su_max 0.001
_refine_ls_shift/su_mean 0.000
_refine_ls_structure_factor_coef Fsqd
_refine_ls_weighting_details 'w=1/[\s^2^(Fo^2^)+(0.1004P)^2^] where P=(Fo^2^+2Fc^2^)/3'
_refine_ls_weighting_scheme calc
_refine_ls_wR_factor_all 0.1286
_refine_ls_wR_factor_ref 0.1264
_reflns_number_gt 3610
_reflns_number_total 3886
_reflns_threshold_expression >2\s(I)
_cod_data_source_file jo052649ysi20051221_063036.cif
_cod_depositor_comments
;
The following automatic conversions were performed:
'_symmetry_cell_setting' value 'Orthorhombic' changed to 'orthorhombic'
according to '/home/saulius/struct/CIF-dictionaries/cif_core.dic'
dictionary named 'cif_core.dic' version 2.4.1 from 2010-06-29.

Automatic conversion script
Id: cif_fix_enum 1527 2010-12-29 10:47:43Z saulius 
;
_cod_database_code 4021615

loop_
_symmetry_equiv_pos_as_xyz
'x, y, z'
'-x+1/2, -y, z+1/2'
'-x, y+1/2, -z+1/2'
'x+1/2, -y+1/2, -z'

loop_
_atom_site_label
_atom_site_type_symbol
_atom_site_fract_x
_atom_site_fract_y
_atom_site_fract_z
_atom_site_U_iso_or_equiv
_atom_site_adp_type
_atom_site_occupancy
_atom_site_calc_flag
_atom_site_refinement_flags
P1 P 0.83894(7) 0.43932(5) 0.82974(2) 0.05800(18) Uani 1 d .
O1 O 0.8619(2) 0.51000(17) 0.88655(7) 0.0667(4) Uani 1 d .
O2 O 0.9772(2) 0.4518(2) 0.78344(8) 0.0810(6) Uani 1 d .
O3 O 0.8205(3) 0.29445(17) 0.83595(9) 0.0868(6) Uani 1 d .
O6 O 0.7898(2) 0.55400(17) 0.67404(7) 0.0692(4) Uani 1 d .
O7 O 0.65683(19) 0.39306(14) 0.62996(6) 0.0569(3) Uani 1 d .
O11 O 0.36093(18) 0.49250(13) 0.68434(7) 0.0620(4) Uani 1 d .
O12 O 0.3027(2) 0.28966(15) 0.66976(8) 0.0727(5) Uani 1 d .
N1 N 0.6490(2) 0.41597(15) 0.73033(6) 0.0485(4) Uani 1 d .
C2 C 0.5172(3) 0.33128(19) 0.73078(9) 0.0522(5) Uani 1 d .
H2 H 0.5466 0.2470 0.7171 0.063 Uiso 1 calc R
C3 C 0.4687(3) 0.3298(2) 0.79813(9) 0.0628(6) Uani 1 d .
H3A H 0.3593 0.3158 0.8021 0.075 Uiso 1 calc R
H3B H 0.5231 0.2653 0.8207 0.075 Uiso 1 calc R
C4 C 0.5129(3) 0.4606(2) 0.82045(9) 0.0561(5) Uani 1 d .
H4 H 0.4388 0.5193 0.8026 0.067 Uiso 1 calc R
C5 C 0.6666(2) 0.48452(18) 0.78824(8) 0.0474(4) Uani 1 d .
H5 H 0.6736 0.5743 0.7789 0.057 Uiso 1 calc R
C6 C 0.7066(2) 0.46368(19) 0.67720(9) 0.0507(4) Uani 1 d .
C7 C 0.6774(3) 0.4354(2) 0.56608(9) 0.0629(5) Uani 1 d .
C8 C 0.6134(5) 0.5652(3) 0.55795(13) 0.0948(10) Uani 1 d .
H8A H 0.5105 0.5679 0.5735 0.142 Uiso 1 calc R
H8B H 0.6130 0.5865 0.5153 0.142 Uiso 1 calc R
H8C H 0.6756 0.6243 0.5799 0.142 Uiso 1 calc R
C9 C 0.5821(5) 0.3413(3) 0.53075(10) 0.0919(10) Uani 1 d .
H9A H 0.6220 0.2584 0.5373 0.138 Uiso 1 calc R
H9B H 0.5861 0.3609 0.4879 0.138 Uiso 1 calc R
H9C H 0.4778 0.3449 0.5446 0.138 Uiso 1 calc R
C10 C 0.8442(4) 0.4256(5) 0.54903(14) 0.1104(13) Uani 1 d .
H10A H 0.9035 0.4797 0.5750 0.166 Uiso 1 calc R
H10B H 0.8574 0.4505 0.5071 0.166 Uiso 1 calc R
H10C H 0.8779 0.3405 0.5541 0.166 Uiso 1 calc R
C11 C 0.3875(2) 0.38308(19) 0.69189(8) 0.0514(4) Uani 1 d .
C12 C 0.1682(3) 0.3280(3) 0.63519(14) 0.0856(8) Uani 1 d .
H12A H 0.0995 0.3731 0.6615 0.128 Uiso 1 calc R
H12B H 0.1173 0.2551 0.6193 0.128 Uiso 1 calc R
H12C H 0.1989 0.3812 0.6019 0.128 Uiso 1 calc R
C13 C 0.5076(3) 0.4797(3) 0.89008(10) 0.0745(7) Uani 1 d .
H13A H 0.5649 0.4131 0.9099 0.089 Uiso 1 calc R
H13B H 0.5559 0.5589 0.9003 0.089 Uiso 1 calc R
C14 C 0.3459(5) 0.4795(5) 0.91368(14) 0.1143(13) Uani 1 d .
H14 H 0.2799 0.5319 0.8921 0.137 Uiso 1 calc R
C15 C 0.2866(7) 0.4248(7) 0.9548(3) 0.164(2) Uani 1 d .
H15A H 0.3439 0.3702 0.9789 0.197 Uiso 1 calc R
H15B H 0.1830 0.4366 0.9628 0.197 Uiso 1 calc R
C16 C 1.0498(3) 0.5724(4) 0.77543(15) 0.0975(11) Uani 1 d .
H16A H 0.9776 0.6306 0.7583 0.146 Uiso 1 calc R
H16B H 1.1357 0.5638 0.7483 0.146 Uiso 1 calc R
H16C H 1.0844 0.6030 0.8144 0.146 Uiso 1 calc R
C17 C 0.9051(6) 0.2214(3) 0.87903(16) 0.1097(13) Uani 1 d .
H17A H 0.9872 0.1789 0.8584 0.165 Uiso 1 calc R
H17B H 0.8385 0.1607 0.8976 0.165 Uiso 1 calc R
H17C H 0.9465 0.2755 0.9100 0.165 Uiso 1 calc R

loop_
_atom_site_aniso_label
_atom_site_aniso_U_11
_atom_site_aniso_U_22
_atom_site_aniso_U_33
_atom_site_aniso_U_23
_atom_site_aniso_U_13
_atom_site_aniso_U_12
P1 0.0634(3) 0.0678(3) 0.0428(2) -0.00770(19) -0.0118(2) 0.0147(2)
O1 0.0683(9) 0.0874(11) 0.0444(7) -0.0096(6) -0.0118(7) 0.0065(9)
O2 0.0679(10) 0.1179(16) 0.0572(9) -0.0156(10) -0.0026(8) 0.0266(11)
O3 0.1120(15) 0.0694(11) 0.0789(11) -0.0037(8) -0.0357(12) 0.0217(10)
O6 0.0692(9) 0.0895(11) 0.0489(7) 0.0004(7) -0.0043(7) -0.0230(8)
O7 0.0661(8) 0.0682(8) 0.0362(6) -0.0056(5) -0.0006(7) -0.0031(7)
O11 0.0597(8) 0.0533(8) 0.0731(9) 0.0001(6) -0.0064(8) 0.0014(6)
O12 0.0839(11) 0.0590(9) 0.0754(10) 0.0014(7) -0.0299(9) -0.0149(7)
N1 0.0553(9) 0.0549(8) 0.0354(7) -0.0052(6) -0.0023(7) 0.0005(7)
C2 0.0660(12) 0.0458(9) 0.0449(9) -0.0004(7) -0.0039(9) -0.0018(8)
C3 0.0737(14) 0.0699(14) 0.0448(10) 0.0068(9) -0.0006(10) -0.0094(11)
C4 0.0592(11) 0.0697(12) 0.0395(9) -0.0033(8) -0.0003(9) 0.0032(9)
C5 0.0548(10) 0.0514(9) 0.0360(7) -0.0042(6) -0.0049(8) 0.0063(8)
C6 0.0472(9) 0.0652(11) 0.0396(8) -0.0031(7) -0.0037(8) 0.0000(8)
C7 0.0680(13) 0.0843(14) 0.0363(8) -0.0016(8) 0.0007(9) -0.0021(12)
C8 0.134(3) 0.0892(19) 0.0612(14) 0.0138(13) -0.0239(18) -0.0023(19)
C9 0.128(3) 0.106(2) 0.0423(11) -0.0088(12) -0.0115(14) -0.021(2)
C10 0.0791(19) 0.195(4) 0.0572(14) -0.0065(18) 0.0161(15) 0.001(3)
C11 0.0576(10) 0.0528(11) 0.0439(8) -0.0020(7) -0.0016(8) -0.0050(8)
C12 0.0818(17) 0.0845(17) 0.0904(17) 0.0004(14) -0.0378(16) -0.0152(15)
C13 0.0715(15) 0.110(2) 0.0422(10) -0.0117(11) 0.0055(11) 0.0020(14)
C14 0.092(2) 0.193(4) 0.0585(14) -0.0248(19) 0.0173(17) 0.004(3)
C15 0.139(4) 0.224(6) 0.130(4) -0.049(4) 0.070(4) -0.052(4)
C16 0.0581(14) 0.157(3) 0.0779(18) -0.015(2) 0.0076(13) -0.0130(18)
C17 0.152(3) 0.083(2) 0.094(2) 0.0016(16) -0.043(2) 0.042(2)

loop_
_atom_type_symbol
_atom_type_description
_atom_type_scat_dispersion_real
_atom_type_scat_dispersion_imag
_atom_type_scat_source
C C 0.0181 0.0091 'International Tables Vol C Tables 4.2.6.8 and 6.1.1.4'
H H 0.0000 0.0000 'International Tables Vol C Tables 4.2.6.8 and 6.1.1.4'
N N 0.0311 0.0180 'International Tables Vol C Tables 4.2.6.8 and 6.1.1.4'
O O 0.0492 0.0322 'International Tables Vol C Tables 4.2.6.8 and 6.1.1.4'
P P 0.2955 0.4335 'International Tables Vol C Tables 4.2.6.8 and 6.1.1.4'

loop_
_geom_angle_atom_site_label_1
_geom_angle_atom_site_label_2
_geom_angle_atom_site_label_3
_geom_angle
_geom_angle_publ_flag
O1 P1 O3 116.70(11) y
O1 P1 O2 113.23(11) y
O3 P1 O2 102.60(12) y
O1 P1 C5 113.51(9) y
O3 P1 C5 102.72(10) y
O2 P1 C5 106.84(9) y
C16 O2 P1 119.21(18) y
C17 O3 P1 123.0(2) y
C6 O7 C7 120.88(16) y
C11 O12 C12 115.30(18) y
C6 N1 C2 121.71(15) y
C6 N1 C5 120.65(16) y
C2 N1 C5 112.53(15) y
N1 C2 C11 111.01(15) y
N1 C2 C3 103.30(16) y
C11 C2 C3 109.59(19) y
N1 C2 H2 110.90(10) ?
C11 C2 H2 110.9 ?
C3 C2 H2 110.9 ?
C4 C3 C2 103.19(17) y
C4 C3 H3A 111.1 ?
C2 C3 H3A 111.1 ?
C4 C3 H3B 111.1 ?
C2 C3 H3B 111.1 ?
H3A C3 H3B 109.1 ?
C3 C4 C13 115.4(2) y
C3 C4 C5 103.03(17) y
C13 C4 C5 117.28(19) y
C3 C4 H4 106.8 ?
C13 C4 H4 106.8 ?
C5 C4 H4 106.8 ?
N1 C5 C4 102.76(16) y
N1 C5 P1 112.57(13) y
C4 C5 P1 116.72(13) y
N1 C5 H5 108.1 ?
C4 C5 H5 108.1 ?
P1 C5 H5 108.1 ?
O6 C6 O7 126.46(17) y
O6 C6 N1 124.56(17) y
O7 C6 N1 108.97(16) y
O7 C7 C8 110.35(19) y
O7 C7 C10 109.2(2) y
C8 C7 C10 113.2(3) y
O7 C7 C9 102.27(19) y
C8 C7 C9 110.2(3) y
C10 C7 C9 111.0(2) y
C7 C8 H8A 109.5 ?
C7 C8 H8B 109.5 ?
H8A C8 H8B 109.5 ?
C7 C8 H8C 109.5 ?
H8A C8 H8C 109.5 ?
H8B C8 H8C 109.5 ?
C7 C9 H9A 109.5 ?
C7 C9 H9B 109.5 ?
H9A C9 H9B 109.5 ?
C7 C9 H9C 109.5 ?
H9A C9 H9C 109.5 ?
H9B C9 H9C 109.5 ?
C7 C10 H10A 109.5 ?
C7 C10 H10B 109.5 ?
H10A C10 H10B 109.5 ?
C7 C10 H10C 109.5 ?
H10A C10 H10C 109.5 ?
H10B C10 H10C 109.5 ?
O11 C11 O12 124.7(2) y
O11 C11 C2 125.02(18) y
O12 C11 C2 110.24(17) y
O12 C12 H12A 109.5 ?
O12 C12 H12B 109.5 ?
H12A C12 H12B 109.5 ?
O12 C12 H12C 109.5 ?
H12A C12 H12C 109.5 ?
H12B C12 H12C 109.5 ?
C14 C13 C4 111.6(2) y
C14 C13 H13A 109.3 ?
C4 C13 H13A 109.3 ?
C14 C13 H13B 109.3 ?
C4 C13 H13B 109.3 ?
H13A C13 H13B 108.0 ?
C15 C14 C13 132.0(6) y
C15 C14 H14 114.0 ?
C13 C14 H14 114.0 ?
C14 C15 H15A 120.0 ?
C14 C15 H15B 120.0 ?
H15A C15 H15B 120.0 ?
O2 C16 H16A 109.5 ?
O2 C16 H16B 109.5 ?
H16A C16 H16B 109.5 ?
O2 C16 H16C 109.5 ?
H16A C16 H16C 109.5 ?
H16B C16 H16C 109.5 ?
O3 C17 H17A 109.5 ?
O3 C17 H17B 109.5 ?
H17A C17 H17B 109.5 ?
O3 C17 H17C 109.5 ?
H17A C17 H17C 109.5 ?
H17B C17 H17C 109.5 ?

loop_
_geom_bond_atom_site_label_1
_geom_bond_atom_site_label_2
_geom_bond_distance
_geom_bond_publ_flag
P1 O1 1.4654(15) y
P1 O3 1.557(2) y
P1 O2 1.580(2) y
P1 C5 1.821(2) y
O2 C16 1.443(5) y
O3 C17 1.427(3) y
O6 C6 1.207(2) y
O7 C6 1.349(2) y
O7 C7 1.478(2) y
O11 C11 1.200(3) y
O12 C11 1.331(3) y
O12 C12 1.455(3) y
N1 C6 1.363(2) y
N1 C2 1.462(3) y
N1 C5 1.469(2) y
C2 C11 1.519(3) y
C2 C3 1.531(3) y
C2 H2 0.9800 ?
C3 C4 1.526(3) y
C3 H3A 0.9700 ?
C3 H3B 0.9700 ?
C4 C13 1.535(3) y
C4 C5 1.536(3) y
C4 H4 0.9800 ?
C5 H5 0.9800 ?
C7 C8 1.502(4) y
C7 C10 1.506(4) y
C7 C9 1.514(4) y
C8 H8A 0.9600 ?
C8 H8B 0.9600 ?
C8 H8C 0.9600 ?
C9 H9A 0.9600 ?
C9 H9B 0.9600 ?
C9 H9C 0.9600 ?
C10 H10A 0.9600 ?
C10 H10B 0.9600 ?
C10 H10C 0.9600 ?
C12 H12A 0.9600 ?
C12 H12B 0.9600 ?
C12 H12C 0.9600 ?
C13 C14 1.502(5) y
C13 H13A 0.9700 ?
C13 H13B 0.9700 ?
C14 C15 1.189(7) y
C14 H14 0.9300 ?
C15 H15A 0.9300 ?
C15 H15B 0.9300 ?
C16 H16A 0.9600 ?
C16 H16B 0.9600 ?
C16 H16C 0.9600 ?
C17 H17A 0.9600 ?
C17 H17B 0.9600 ?
C17 H17C 0.9600 ?

loop_
_geom_torsion_atom_site_label_1
_geom_torsion_atom_site_label_2
_geom_torsion_atom_site_label_3
_geom_torsion_atom_site_label_4
_geom_torsion
_geom_torsion_publ_flag
O1 P1 O2 C16 -40.8(2) y
O3 P1 O2 C16 -167.4(2) y
C5 P1 O2 C16 84.9(2) y
O1 P1 O3 C17 -37.6(3) y
O2 P1 O3 C17 86.8(3) y
C5 P1 O3 C17 -162.4(3) y
C6 N1 C2 C11 -48.6(2) y
C5 N1 C2 C11 106.28(18) y
C6 N1 C2 C3 -165.93(19) y
C5 N1 C2 C3 -11.1(2) y
N1 C2 C3 C4 30.9(2) y
C11 C2 C3 C4 -87.4(2) y
C2 C3 C4 C13 -168.4(2) y
C2 C3 C4 C5 -39.2(2) y
C6 N1 C5 C4 141.98(18) y
C2 N1 C5 C4 -13.2(2) y
C6 N1 C5 P1 -91.63(19) y
C2 N1 C5 P1 113.23(16) y
C3 C4 C5 N1 32.04(18) y
C13 C4 C5 N1 160.0(2) y
C3 C4 C5 P1 -91.64(17) y
C13 C4 C5 P1 36.3(3) y
O1 P1 C5 N1 177.79(14) y
O3 P1 C5 N1 -55.30(17) y
O2 P1 C5 N1 52.27(16) y
O1 P1 C5 C4 -63.72(18) y
O3 P1 C5 C4 63.18(17) y
O2 P1 C5 C4 170.76(16) y
C7 O7 C6 O6 -11.9(3) y
C7 O7 C6 N1 168.75(18) y
C2 N1 C6 O6 162.2(2) y
C5 N1 C6 O6 9.4(3) y
C2 N1 C6 O7 -18.4(2) y
C5 N1 C6 O7 -171.29(17) y
C6 O7 C7 C8 -53.2(3) y
C6 O7 C7 C10 71.9(3) y
C6 O7 C7 C9 -170.5(2) y
C12 O12 C11 O11 -1.1(3) y
C12 O12 C11 C2 175.9(2) y
N1 C2 C11 O11 -31.2(3) y
C3 C2 C11 O11 82.3(3) y
N1 C2 C11 O12 151.87(17) y
C3 C2 C11 O12 -94.7(2) y
C3 C4 C13 C14 -70.0(4) y
C5 C4 C13 C14 168.2(3) y
C4 C13 C14 C15 130.7(5) y

loop_
_cod_related_entry_id
_cod_related_entry_database
_cod_related_entry_code
1 ChemSpider 9821272
